data_4334680
loop_
_publ_author_name
'Christian Hering'
'Axel Schulz'
'Alexander Villinger'

_publ_contact_author_address
;
Universit\"at Rostock
Institut f\"ur Chemie
Abteilung f\"ur Anorganische Chemie
Albert-Einstein-Strasse 3a 
18059 Rostock
Bundesrepublik Deutschland
;
_publ_contact_author_email
;
axel.schulz@uni-rostock.de'
;
_publ_contact_author_fax '+49 (0)381/498-6382'
_publ_contact_author_name 'Axel Schulz'
_publ_contact_author_phone '+49 (0)381/498-6400'
_publ_section_title
;
 On the Synthesis and Reactivity of Highly Labile Pseudohalogen
 Phosphenium Ions
;
_journal_name_full 'Inorganic Chemistry'
_journal_page_first 5214
_journal_page_last 5225
_journal_paper_doi 10.1021/ic4001285
_journal_volume 52
_journal_year 2013
_chemical_formula_moiety 'C13 H28 N6 P Si2 +, Cl4 Ga -'
_chemical_formula_sum 'C13 H28 Cl4 Ga N6 P Si2'
_chemical_formula_weight 567.08
_chemical_name_systematic
;
N,N-bis(trimethylsilyl)amino(4-dimethylaminopyridyl)azidophosphenium 
tetrachlorogallate
;
_space_group_IT_number 14
_symmetry_cell_setting monoclinic
_symmetry_Int_Tables_number 14
_symmetry_space_group_name_Hall '-P 2yn'
_symmetry_space_group_name_H-M 'P 1 21/n 1'
_atom_sites_solution_hydrogens geom
_atom_sites_solution_primary direct
_atom_sites_solution_secondary difmap
_audit_author_name 'Villinger, A.'
_audit_creation_method SHELXL-97
_cell_angle_alpha 90.00
_cell_angle_beta 95.644(2)
_cell_angle_gamma 90.00
_cell_formula_units_Z 4
_cell_length_a 9.9817(3)
_cell_length_b 26.1792(8)
_cell_length_c 10.0690(3)
_cell_measurement_reflns_used 3873
_cell_measurement_temperature 173(2)
_cell_measurement_theta_max 43.635
_cell_measurement_theta_min 4.386
_cell_volume 2618.40(14)
_computing_cell_refinement 'Bruker Apex V7.51A'
_computing_data_collection 'Bruker Apex V7.51A'
_computing_data_reduction 'Bruker SAINT'
_computing_molecular_graphics 'ORTEP-3v2.01 (Farrugia, 1997)'
_computing_publication_material SHELXL-97
_computing_structure_refinement 'SHELXL-97 (Sheldrick, 1997)'
_computing_structure_solution 'SHELXS-97 (Sheldrick, 1997)'
_diffrn_ambient_temperature 173(2)
_diffrn_measured_fraction_theta_full 0.996
_diffrn_measured_fraction_theta_max 0.996
_diffrn_measurement_device_type 'Bruker Apex Kappa II-CCD-diffractometer'
_diffrn_measurement_method 'phi and omega scans'
_diffrn_radiation_monochromator graphite
_diffrn_radiation_source 'sealed tube'
_diffrn_radiation_type MoK\a
_diffrn_radiation_wavelength 0.71073
_diffrn_reflns_av_R_equivalents 0.0650
_diffrn_reflns_av_sigmaI/netI 0.0543
_diffrn_reflns_limit_h_max 11
_diffrn_reflns_limit_h_min -11
_diffrn_reflns_limit_k_max 29
_diffrn_reflns_limit_k_min -29
_diffrn_reflns_limit_l_max 11
_diffrn_reflns_limit_l_min -11
_diffrn_reflns_number 23933
_diffrn_reflns_theta_full 24.00
_diffrn_reflns_theta_max 24.00
_diffrn_reflns_theta_min 1.56
_exptl_absorpt_coefficient_mu 1.623
_exptl_absorpt_correction_T_max 0.9379
_exptl_absorpt_correction_T_min 0.5850
_exptl_absorpt_correction_type multi-scan
_exptl_absorpt_process_details '(SADABS; Sheldrick, 2004)'
_exptl_crystal_colour colourless
_exptl_crystal_density_diffrn 1.439
_exptl_crystal_description plate
_exptl_crystal_F_000 1160
_exptl_crystal_size_max 0.37
_exptl_crystal_size_mid 0.13
_exptl_crystal_size_min 0.04
_refine_diff_density_max 0.313
_refine_diff_density_min -0.331
_refine_diff_density_rms 0.064
_refine_ls_extinction_method none
_refine_ls_goodness_of_fit_ref 1.014
_refine_ls_hydrogen_treatment constr
_refine_ls_matrix_type full
_refine_ls_number_parameters 252
_refine_ls_number_reflns 4101
_refine_ls_number_restraints 0
_refine_ls_restrained_S_all 1.014
_refine_ls_R_factor_all 0.0709
_refine_ls_R_factor_gt 0.0347
_refine_ls_shift/su_max 0.000
_refine_ls_shift/su_mean 0.000
_refine_ls_structure_factor_coef Fsqd
_refine_ls_weighting_details 'calc w=1/[\s^2^(Fo^2^)+(0.0271P)^2^+1.2506P] where P=(Fo^2^+2Fc^2^)/3'
_refine_ls_weighting_scheme calc
_refine_ls_wR_factor_gt 0.0644
_refine_ls_wR_factor_ref 0.0758
_reflns_number_gt 2847
_reflns_number_total 4101
_reflns_threshold_expression >2\s(I)
_cod_data_source_file ic4001285_si_002_07.cif
_cod_data_source_block ch100_npn3_dmap_gacl4
_cod_original_sg_symbol_H-M 'P 21/n'
_cod_database_code 4334680

loop_
_symmetry_equiv_pos_as_xyz
'x, y, z'
'-x+1/2, y+1/2, -z+1/2'
'-x, -y, -z'
'x-1/2, -y-1/2, z-1/2'

loop_
_atom_site_label
_atom_site_type_symbol
_atom_site_fract_x
_atom_site_fract_y
_atom_site_fract_z
_atom_site_U_iso_or_equiv
_atom_site_adp_type
_atom_site_occupancy
_atom_site_symmetry_multiplicity
_atom_site_calc_flag
_atom_site_refinement_flags
P1 P 0.83262(11) 0.12230(4) 0.53808(9) 0.0398(3) Uani 1 1 d .
N1 N 0.9131(4) 0.15235(13) 0.4116(3) 0.0526(10) Uani 1 1 d .
N2 N 0.8436(4) 0.16981(14) 0.3246(3) 0.0559(10) Uani 1 1 d .
N3 N 0.7842(5) 0.18978(17) 0.2340(4) 0.0989(16) Uani 1 1 d .
N4 N 0.8383(3) 0.16484(10) 0.6593(2) 0.0318(7) Uani 1 1 d .
N5 N 0.9803(3) 0.08370(11) 0.5842(3) 0.0337(7) Uani 1 1 d .
N6 N 1.2895(3) -0.01743(11) 0.7007(3) 0.0385(8) Uani 1 1 d .
Si1 Si 0.97348(12) 0.21053(4) 0.69029(10) 0.0430(3) Uani 1 1 d .
Si2 Si 0.68677(11) 0.17020(4) 0.74101(9) 0.0358(3) Uani 1 1 d .
C1 C 0.9346(5) 0.26613(14) 0.5802(4) 0.0591(13) Uani 1 1 d .
H1A H 0.9360 0.2557 0.4869 0.089 Uiso 1 1 calc R
H1B H 1.0020 0.2929 0.6014 0.089 Uiso 1 1 calc R
H1C H 0.8451 0.2793 0.5940 0.089 Uiso 1 1 calc R
C2 C 0.9859(5) 0.22980(16) 0.8683(4) 0.0613(13) Uani 1 1 d .
H2A H 0.9003 0.2448 0.8886 0.092 Uiso 1 1 calc R
H2B H 1.0581 0.2550 0.8856 0.092 Uiso 1 1 calc R
H2C H 1.0059 0.1997 0.9248 0.092 Uiso 1 1 calc R
C3 C 1.1385(4) 0.18320(16) 0.6588(5) 0.0634(13) Uani 1 1 d .
H3A H 1.1586 0.1537 0.7173 0.095 Uiso 1 1 calc R
H3B H 1.2088 0.2091 0.6769 0.095 Uiso 1 1 calc R
H3C H 1.1356 0.1723 0.5654 0.095 Uiso 1 1 calc R
C4 C 0.6316(4) 0.23771(14) 0.7410(4) 0.0540(12) Uani 1 1 d .
H4A H 0.7007 0.2584 0.7918 0.081 Uiso 1 1 calc R
H4B H 0.5470 0.2402 0.7823 0.081 Uiso 1 1 calc R
H4C H 0.6180 0.2502 0.6490 0.081 Uiso 1 1 calc R
C5 C 0.7173(4) 0.14465(15) 0.9121(3) 0.0430(10) Uani 1 1 d .
H5A H 0.7523 0.1097 0.9089 0.064 Uiso 1 1 calc R
H5B H 0.6327 0.1444 0.9539 0.064 Uiso 1 1 calc R
H5C H 0.7831 0.1662 0.9644 0.064 Uiso 1 1 calc R
C6 C 0.5501(4) 0.13199(17) 0.6513(4) 0.0574(12) Uani 1 1 d .
H6A H 0.5380 0.1425 0.5575 0.086 Uiso 1 1 calc R
H6B H 0.4662 0.1376 0.6922 0.086 Uiso 1 1 calc R
H6C H 0.5738 0.0957 0.6569 0.086 Uiso 1 1 calc R
C7 C 1.0713(4) 0.06910(15) 0.4996(3) 0.0418(10) Uani 1 1 d .
H7 H 1.0628 0.0825 0.4115 0.050 Uiso 1 1 calc R
C8 C 1.1722(4) 0.03675(14) 0.5351(3) 0.0387(10) Uani 1 1 d .
H8 H 1.2341 0.0284 0.4726 0.046 Uiso 1 1 calc R
C9 C 1.1885(4) 0.01469(14) 0.6640(3) 0.0342(9) Uani 1 1 d .
C10 C 1.0911(4) 0.02876(14) 0.7491(3) 0.0369(9) Uani 1 1 d .
H10 H 1.0944 0.0146 0.8362 0.044 Uiso 1 1 calc R
C11 C 0.9924(4) 0.06241(14) 0.7078(3) 0.0364(9) Uani 1 1 d .
H11 H 0.9289 0.0715 0.7680 0.044 Uiso 1 1 calc R
C12 C 1.3993(4) -0.02423(15) 0.6163(4) 0.0480(11) Uani 1 1 d .
H12A H 1.3625 -0.0356 0.5273 0.072 Uiso 1 1 calc R
H12B H 1.4623 -0.0500 0.6561 0.072 Uiso 1 1 calc R
H12C H 1.4466 0.0083 0.6088 0.072 Uiso 1 1 calc R
C13 C 1.3076(4) -0.04063(16) 0.8336(4) 0.0541(12) Uani 1 1 d .
H13A H 1.3515 -0.0161 0.8973 0.081 Uiso 1 1 calc R
H13B H 1.3638 -0.0712 0.8309 0.081 Uiso 1 1 calc R
H13C H 1.2196 -0.0501 0.8615 0.081 Uiso 1 1 calc R
Ga1 Ga 0.25103(4) 0.082150(16) 0.13304(4) 0.03785(14) Uani 1 1 d .
Cl1 Cl 0.33210(12) 0.12691(4) 0.30302(9) 0.0537(3) Uani 1 1 d .
Cl2 Cl 0.03734(11) 0.09665(5) 0.09390(11) 0.0675(4) Uani 1 1 d .
Cl3 Cl 0.35295(12) 0.09796(4) -0.04160(10) 0.0577(3) Uani 1 1 d .
Cl4 Cl 0.27945(11) 0.00170(4) 0.18510(10) 0.0501(3) Uani 1 1 d .

loop_
_atom_site_aniso_label
_atom_site_aniso_U_11
_atom_site_aniso_U_22
_atom_site_aniso_U_33
_atom_site_aniso_U_23
_atom_site_aniso_U_13
_atom_site_aniso_U_12
P1 0.0382(7) 0.0476(7) 0.0341(5) -0.0082(5) 0.0060(5) 0.0019(5)
N1 0.059(3) 0.065(3) 0.0359(19) 0.0099(17) 0.0152(18) 0.017(2)
N2 0.065(3) 0.065(3) 0.037(2) -0.0103(18) 0.0033(19) 0.019(2)
N3 0.129(4) 0.099(4) 0.064(3) 0.003(2) -0.018(3) 0.044(3)
N4 0.0318(19) 0.0329(18) 0.0311(16) 0.0011(13) 0.0052(13) 0.0013(15)
N5 0.0356(19) 0.0362(19) 0.0309(15) -0.0027(13) 0.0112(14) 0.0004(16)
N6 0.034(2) 0.043(2) 0.0403(17) -0.0023(15) 0.0114(15) 0.0008(17)
Si1 0.0487(8) 0.0383(7) 0.0427(6) -0.0006(5) 0.0084(5) -0.0072(6)
Si2 0.0362(7) 0.0434(7) 0.0284(5) -0.0003(4) 0.0058(5) 0.0070(5)
C1 0.085(4) 0.040(3) 0.055(3) 0.003(2) 0.024(2) -0.004(3)
C2 0.071(3) 0.061(3) 0.052(3) -0.002(2) 0.002(2) -0.022(3)
C3 0.046(3) 0.056(3) 0.088(3) -0.001(2) 0.004(2) -0.013(2)
C4 0.062(3) 0.055(3) 0.048(2) 0.007(2) 0.017(2) 0.026(2)
C5 0.044(3) 0.050(3) 0.036(2) 0.0039(18) 0.0111(18) 0.005(2)
C6 0.036(3) 0.088(4) 0.049(2) -0.011(2) 0.009(2) 0.000(2)
C7 0.049(3) 0.049(3) 0.029(2) -0.0002(17) 0.0137(19) 0.000(2)
C8 0.040(3) 0.043(3) 0.036(2) -0.0027(18) 0.0175(19) 0.004(2)
C9 0.037(2) 0.035(2) 0.033(2) -0.0069(17) 0.0136(18) -0.009(2)
C10 0.041(3) 0.039(2) 0.0320(19) 0.0008(17) 0.0109(18) 0.000(2)
C11 0.039(3) 0.038(2) 0.034(2) -0.0016(17) 0.0149(18) -0.008(2)
C12 0.035(3) 0.055(3) 0.055(2) -0.005(2) 0.011(2) 0.006(2)
C13 0.057(3) 0.061(3) 0.045(2) 0.008(2) 0.009(2) 0.012(2)
Ga1 0.0351(3) 0.0441(3) 0.0346(2) 0.00297(19) 0.00456(18) -0.0018(2)
Cl1 0.0721(8) 0.0439(7) 0.0435(6) -0.0035(5) -0.0018(5) -0.0029(6)
Cl2 0.0380(7) 0.0950(10) 0.0691(7) 0.0139(6) 0.0040(6) 0.0115(6)
Cl3 0.0607(8) 0.0699(8) 0.0451(6) 0.0042(5) 0.0176(5) -0.0173(6)
Cl4 0.0555(7) 0.0405(6) 0.0549(6) 0.0005(5) 0.0086(5) -0.0057(5)

loop_
_atom_type_symbol
_atom_type_description
_atom_type_scat_dispersion_real
_atom_type_scat_dispersion_imag
_atom_type_scat_source
C C 0.0033 0.0016 'International Tables Vol C Tables 4.2.6.8 and 6.1.1.4'
H H 0.0000 0.0000 'International Tables Vol C Tables 4.2.6.8 and 6.1.1.4'
N N 0.0061 0.0033 'International Tables Vol C Tables 4.2.6.8 and 6.1.1.4'
Si Si 0.0817 0.0704 'International Tables Vol C Tables 4.2.6.8 and 6.1.1.4'
P P 0.1023 0.0942 'International Tables Vol C Tables 4.2.6.8 and 6.1.1.4'
Cl Cl 0.1484 0.1585 'International Tables Vol C Tables 4.2.6.8 and 6.1.1.4'
Ga Ga 0.2307 1.6083 'International Tables Vol C Tables 4.2.6.8 and 6.1.1.4'

loop_
_geom_angle_atom_site_label_1
_geom_angle_atom_site_label_2
_geom_angle_atom_site_label_3
_geom_angle
N4 P1 N1 104.44(16)
N4 P1 N5 102.67(14)
N1 P1 N5 90.97(15)
N2 N1 P1 116.3(3)
N1 N2 N3 173.6(5)
P1 N4 Si2 115.01(16)
P1 N4 Si1 123.03(17)
Si2 N4 Si1 121.14(15)
C11 N5 C7 117.0(3)
C11 N5 P1 117.5(2)
C7 N5 P1 125.0(2)
C9 N6 C12 120.2(3)
C9 N6 C13 122.4(3)
C12 N6 C13 116.6(3)
N4 Si1 C1 107.97(17)
N4 Si1 C3 112.12(17)
C1 Si1 C3 109.8(2)
N4 Si1 C2 108.94(16)
C1 Si1 C2 110.84(19)
C3 Si1 C2 107.1(2)
N4 Si2 C5 109.27(16)
N4 Si2 C4 109.78(16)
C5 Si2 C4 111.57(17)
N4 Si2 C6 110.31(16)
C5 Si2 C6 107.79(19)
C4 Si2 C6 108.1(2)
Si1 C1 H1A 109.5
Si1 C1 H1B 109.5
H1A C1 H1B 109.5
Si1 C1 H1C 109.5
H1A C1 H1C 109.5
H1B C1 H1C 109.5
Si1 C2 H2A 109.5
Si1 C2 H2B 109.5
H2A C2 H2B 109.5
Si1 C2 H2C 109.5
H2A C2 H2C 109.5
H2B C2 H2C 109.5
Si1 C3 H3A 109.5
Si1 C3 H3B 109.5
H3A C3 H3B 109.5
Si1 C3 H3C 109.5
H3A C3 H3C 109.5
H3B C3 H3C 109.5
Si2 C4 H4A 109.5
Si2 C4 H4B 109.5
H4A C4 H4B 109.5
Si2 C4 H4C 109.5
H4A C4 H4C 109.5
H4B C4 H4C 109.5
Si2 C5 H5A 109.5
Si2 C5 H5B 109.5
H5A C5 H5B 109.5
Si2 C5 H5C 109.5
H5A C5 H5C 109.5
H5B C5 H5C 109.5
Si2 C6 H6A 109.5
Si2 C6 H6B 109.5
H6A C6 H6B 109.5
Si2 C6 H6C 109.5
H6A C6 H6C 109.5
H6B C6 H6C 109.5
C8 C7 N5 122.9(3)
C8 C7 H7 118.6
N5 C7 H7 118.6
C7 C8 C9 121.3(3)
C7 C8 H8 119.4
C9 C8 H8 119.4
N6 C9 C10 122.9(3)
N6 C9 C8 121.8(3)
C10 C9 C8 115.3(4)
C11 C10 C9 120.5(3)
C11 C10 H10 119.8
C9 C10 H10 119.8
C10 C11 N5 123.0(3)
C10 C11 H11 118.5
N5 C11 H11 118.5
N6 C12 H12A 109.5
N6 C12 H12B 109.5
H12A C12 H12B 109.5
N6 C12 H12C 109.5
H12A C12 H12C 109.5
H12B C12 H12C 109.5
N6 C13 H13A 109.5
N6 C13 H13B 109.5
H13A C13 H13B 109.5
N6 C13 H13C 109.5
H13A C13 H13C 109.5
H13B C13 H13C 109.5
Cl3 Ga1 Cl2 110.70(5)
Cl3 Ga1 Cl1 111.79(4)
Cl2 Ga1 Cl1 109.52(5)
Cl3 Ga1 Cl4 108.69(4)
Cl2 Ga1 Cl4 108.39(5)
Cl1 Ga1 Cl4 107.63(4)

loop_
_geom_bond_atom_site_label_1
_geom_bond_atom_site_label_2
_geom_bond_distance
P1 N4 1.649(3)
P1 N1 1.757(3)
P1 N5 1.810(3)
N1 N2 1.157(4)
N2 N3 1.162(5)
N4 Si2 1.797(3)
N4 Si1 1.808(3)
N5 C11 1.358(4)
N5 C7 1.359(4)
N6 C9 1.337(4)
N6 C12 1.463(4)
N6 C13 1.464(4)
Si1 C1 1.847(4)
Si1 C3 1.852(4)
Si1 C2 1.855(4)
Si2 C5 1.845(3)
Si2 C4 1.851(4)
Si2 C6 1.853(4)
C1 H1A 0.9800
C1 H1B 0.9800
C1 H1C 0.9800
C2 H2A 0.9800
C2 H2B 0.9800
C2 H2C 0.9800
C3 H3A 0.9800
C3 H3B 0.9800
C3 H3C 0.9800
C4 H4A 0.9800
C4 H4B 0.9800
C4 H4C 0.9800
C5 H5A 0.9800
C5 H5B 0.9800
C5 H5C 0.9800
C6 H6A 0.9800
C6 H6B 0.9800
C6 H6C 0.9800
C7 C8 1.337(5)
C7 H7 0.9500
C8 C9 1.415(5)
C8 H8 0.9500
C9 C10 1.408(5)
C10 C11 1.356(5)
C10 H10 0.9500
C11 H11 0.9500
C12 H12A 0.9800
C12 H12B 0.9800
C12 H12C 0.9800
C13 H13A 0.9800
C13 H13B 0.9800
C13 H13C 0.9800
Ga1 Cl3 2.1564(11)
Ga1 Cl2 2.1642(12)
Ga1 Cl1 2.1644(10)
Ga1 Cl4 2.1822(11)

loop_
_geom_torsion_atom_site_label_1
_geom_torsion_atom_site_label_2
_geom_torsion_atom_site_label_3
_geom_torsion_atom_site_label_4
_geom_torsion
N4 P1 N1 N2 -100.5(3)
N5 P1 N1 N2 156.2(3)
P1 N1 N2 N3 165(4)
N1 P1 N4 Si2 138.47(18)
N5 P1 N4 Si2 -127.18(16)
N1 P1 N4 Si1 -31.2(2)
N5 P1 N4 Si1 63.1(2)
N4 P1 N5 C11 55.1(3)
N1 P1 N5 C11 160.1(3)
N4 P1 N5 C7 -133.6(3)
N1 P1 N5 C7 -28.6(3)
P1 N4 Si1 C1 85.0(2)
Si2 N4 Si1 C1 -84.1(2)
P1 N4 Si1 C3 -36.2(3)
Si2 N4 Si1 C3 154.7(2)
P1 N4 Si1 C2 -154.6(2)
Si2 N4 Si1 C2 36.3(2)
P1 N4 Si2 C5 110.34(19)
Si1 N4 Si2 C5 -79.7(2)
P1 N4 Si2 C4 -127.00(19)
Si1 N4 Si2 C4 42.9(2)
P1 N4 Si2 C6 -8.0(2)
Si1 N4 Si2 C6 161.94(19)
C11 N5 C7 C8 -2.4(5)
P1 N5 C7 C8 -173.7(3)
N5 C7 C8 C9 1.4(6)
C12 N6 C9 C10 -170.2(3)
C13 N6 C9 C10 -0.3(6)
C12 N6 C9 C8 10.2(5)
C13 N6 C9 C8 -179.9(3)
C7 C8 C9 N6 -179.6(4)
C7 C8 C9 C10 0.8(5)
N6 C9 C10 C11 178.5(3)
C8 C9 C10 C11 -1.8(5)
C9 C10 C11 N5 0.9(6)
C7 N5 C11 C10 1.3(5)
P1 N5 C11 C10 173.3(3)
